data_7225277
loop_
_publ_author_name
'Qin, Jie'
'Xu, Bin'
'Zhang, Yong'
'Yuan, Dan'
'Yao, Yingming'

_publ_section_title
;
 Cooperative rare earth metal--zinc based heterometallic catalysts for
 copolymerization of CO2and cyclohexene oxide
;
_journal_issue 15
_journal_name_full 'Green Chem.'
_journal_page_first 4270
_journal_paper_doi 10.1039/C6GC00511J
_journal_volume 18
_journal_year 2016
_chemical_formula_moiety 'C116 H156 N4 Nd2 O8 Zn, 2(C4 H8 O), 3(C6 H14)'
_chemical_formula_sum 'C142 H214 N4 Nd2 O10 Zn'
_chemical_formula_weight 2491.02
_chemical_name_systematic
; 
 ? 
;
_space_group_IT_number 15
_symmetry_cell_setting monoclinic
_symmetry_Int_Tables_number 15
_symmetry_space_group_name_Hall '-C 2yc'
_symmetry_space_group_name_H-M 'C 1 2/c 1'
_atom_sites_solution_hydrogens geom
_atom_sites_solution_primary direct
_atom_sites_solution_secondary difmap
_audit_creation_method SHELXL-97
_audit_update_record
;
2015-11-04 deposited with the CCDC.
2016-05-03 downloaded from the CCDC.
;
_cell_angle_alpha 90.00
_cell_angle_beta 115.838(3)
_cell_angle_gamma 90.00
_cell_formula_units_Z 4
_cell_length_a 25.713(3)
_cell_length_b 25.211(3)
_cell_length_c 25.540(3)
_cell_measurement_reflns_used 32814
_cell_measurement_temperature 223(2)
_cell_measurement_theta_max 27.5
_cell_measurement_theta_min 3.1
_cell_volume 14901(3)
_computing_cell_refinement CrystalClear
_computing_data_collection CrystalClear
_computing_data_reduction CrystalStructure
_computing_structure_refinement 'SHELXL-97 (Sheldrick, 1997)'
_computing_structure_solution 'SHELXS-97 (Sheldrick, 1990)'
_diffrn_ambient_temperature 223(2)
_diffrn_detector_area_resol_mean 14.63
_diffrn_measured_fraction_theta_full 0.993
_diffrn_measured_fraction_theta_max 0.993
_diffrn_measurement_device_type 'Rigaku Saturn'
_diffrn_measurement_method \w
_diffrn_radiation_monochromator graphite
_diffrn_radiation_source 'fine-focus sealed tube'
_diffrn_radiation_type MoK\a
_diffrn_radiation_wavelength 0.71075
_diffrn_reflns_av_R_equivalents 0.0485
_diffrn_reflns_av_sigmaI/netI 0.0586
_diffrn_reflns_limit_h_max 31
_diffrn_reflns_limit_h_min -27
_diffrn_reflns_limit_k_max 28
_diffrn_reflns_limit_k_min -30
_diffrn_reflns_limit_l_max 30
_diffrn_reflns_limit_l_min -26
_diffrn_reflns_number 35720
_diffrn_reflns_theta_full 25.50
_diffrn_reflns_theta_max 25.50
_diffrn_reflns_theta_min 3.11
_exptl_absorpt_coefficient_mu 0.897
_exptl_absorpt_correction_T_max 0.644
_exptl_absorpt_correction_T_min 0.418
_exptl_absorpt_correction_type multi-scan
_exptl_absorpt_process_details 'Jacobson, R. (1998) Private communication'
_exptl_crystal_colour blue
_exptl_crystal_density_diffrn 1.110
_exptl_crystal_density_method 'not measured'
_exptl_crystal_description prism
_exptl_crystal_F_000 5296
_exptl_crystal_size_max 0.40
_exptl_crystal_size_mid 0.40
_exptl_crystal_size_min 0.30
_refine_diff_density_max 2.063
_refine_diff_density_min -0.982
_refine_diff_density_rms 0.124
_refine_ls_extinction_method none
_refine_ls_goodness_of_fit_ref 1.069
_refine_ls_hydrogen_treatment constr
_refine_ls_matrix_type full
_refine_ls_number_parameters 622
_refine_ls_number_reflns 13767
_refine_ls_number_restraints 57
_refine_ls_restrained_S_all 1.077
_refine_ls_R_factor_all 0.0990
_refine_ls_R_factor_gt 0.0813
_refine_ls_shift/su_max 0.002
_refine_ls_shift/su_mean 0.000
_refine_ls_structure_factor_coef Fsqd
_refine_ls_weighting_details 'calc w=1/[\s^2^(Fo^2^)+(0.1233P)^2^+64.0826P] where P=(Fo^2^+2Fc^2^)/3'
_refine_ls_weighting_scheme calc
_refine_ls_wR_factor_gt 0.2179
_refine_ls_wR_factor_ref 0.2378
_reflns_number_gt 11030
_reflns_number_total 13767
_reflns_threshold_expression >2sigma(I)
_cod_data_source_file c6gc00511j2.cif
_cod_data_source_block shelxl
_cod_depositor_comments 'Adding full bibliography for 7225275--7225277.cif.'
_cod_original_sg_symbol_H-M 'C 2/c'
_cod_database_code 7225277

loop_
_symmetry_equiv_pos_as_xyz
'x, y, z'
'-x, y, -z+1/2'
'x+1/2, y+1/2, z'
'-x+1/2, y+1/2, -z+1/2'
'-x, -y, -z'
'x, -y, z-1/2'
'-x+1/2, -y+1/2, -z'
'x+1/2, -y+1/2, z-1/2'

loop_
_atom_site_label
_atom_site_type_symbol
_atom_site_fract_x
_atom_site_fract_y
_atom_site_fract_z
_atom_site_U_iso_or_equiv
_atom_site_adp_type
_atom_site_occupancy
_atom_site_symmetry_multiplicity
_atom_site_calc_flag
_atom_site_refinement_flags
_atom_site_disorder_assembly
_atom_site_disorder_group
Nd1 Nd 0.614076(14) 0.428114(13) 0.883382(14) 0.04439(15) Uani 1 1 d . D .
Zn1 Zn 0.5000 0.43314(4) 0.7500 0.0470(3) Uani 1 2 d S . .
O1 O 0.6323(2) 0.42129(17) 0.97545(19) 0.0537(11) Uani 1 1 d . . .
O2 O 0.57477(17) 0.39508(15) 0.78344(17) 0.0443(9) Uani 1 1 d . . .
O3 O 0.68494(19) 0.48041(17) 0.8922(2) 0.0553(11) Uani 1 1 d . . .
O4 O 0.5275(2) 0.47289(17) 0.82249(19) 0.0564(11) Uani 1 1 d D . .
O5 O 0.0780(12) 0.5742(9) 0.8872(12) 0.167(4) Uiso 0.50 1 d PD A 1
O5' O 0.1035(11) 0.5380(10) 0.9249(10) 0.167(4) Uiso 0.50 1 d PD B 2
N1 N 0.5937(2) 0.32805(19) 0.8966(2) 0.0436(11) Uani 1 1 d . . .
N2 N 0.6966(2) 0.3615(2) 0.8894(2) 0.0475(12) Uani 1 1 d . . .
H2 H 0.6956 0.3597 0.8530 0.057 Uiso 1 1 calc R D .
C1 C 0.6426(2) 0.2920(2) 0.9140(2) 0.0435(13) Uani 1 1 d . D .
C2 C 0.6911(3) 0.3074(3) 0.9072(3) 0.0484(14) Uani 1 1 d . D .
C3 C 0.7347(3) 0.2694(3) 0.9160(3) 0.0543(16) Uani 1 1 d . . .
H3 H 0.7677 0.2794 0.9113 0.065 Uiso 1 1 calc R D .
C4 C 0.7293(3) 0.2183(3) 0.9312(3) 0.0593(17) Uani 1 1 d . D .
H4 H 0.7586 0.1935 0.9370 0.071 Uiso 1 1 calc R . .
C5 C 0.6815(3) 0.2031(3) 0.9381(3) 0.0586(17) Uani 1 1 d . . .
H5 H 0.6777 0.1679 0.9481 0.070 Uiso 1 1 calc R D .
C6 C 0.6380(3) 0.2404(3) 0.9301(3) 0.0526(15) Uani 1 1 d . D .
H6 H 0.6056 0.2303 0.9357 0.063 Uiso 1 1 calc R . .
C7 C 0.5670(3) 0.3296(3) 0.9390(3) 0.0509(15) Uani 1 1 d . D .
H7A H 0.5376 0.3575 0.9265 0.061 Uiso 1 1 calc R . .
H7B H 0.5472 0.2958 0.9362 0.061 Uiso 1 1 calc R . .
C8 C 0.6074(3) 0.3390(3) 1.0016(3) 0.0546(16) Uani 1 1 d . . .
C9 C 0.6376(3) 0.3870(3) 1.0180(3) 0.0492(14) Uani 1 1 d . D .
C10 C 0.6709(3) 0.3979(3) 1.0780(3) 0.0555(16) Uani 1 1 d . . .
C11 C 0.6714(3) 0.3609(3) 1.1178(3) 0.0661(19) Uani 1 1 d . D .
H11 H 0.6930 0.3684 1.1576 0.079 Uiso 1 1 calc R . .
C12 C 0.6418(3) 0.3131(3) 1.1024(3) 0.0656(19) Uani 1 1 d . . .
C13 C 0.6105(3) 0.3026(3) 1.0443(3) 0.0637(19) Uani 1 1 d . D .
H13 H 0.5906 0.2703 1.0328 0.076 Uiso 1 1 calc R . .
C14 C 0.7042(3) 0.4511(3) 1.0978(3) 0.0611(17) Uani 1 1 d . D .
C15 C 0.7349(4) 0.4567(4) 1.1644(3) 0.090(3) Uani 1 1 d . . .
H15A H 0.7068 0.4541 1.1801 0.136 Uiso 1 1 calc R D .
H15B H 0.7540 0.4910 1.1745 0.136 Uiso 1 1 calc R . .
H15C H 0.7634 0.4288 1.1806 0.136 Uiso 1 1 calc R . .
C16 C 0.6620(4) 0.4985(3) 1.0748(4) 0.081(2) Uani 1 1 d . . .
H16A H 0.6422 0.4970 1.0326 0.122 Uiso 1 1 calc R D .
H16B H 0.6835 0.5315 1.0866 0.122 Uiso 1 1 calc R . .
H16C H 0.6340 0.4969 1.0906 0.122 Uiso 1 1 calc R . .
C17 C 0.7502(4) 0.4550(4) 1.0739(4) 0.082(2) Uani 1 1 d . . .
H17A H 0.7780 0.4265 1.0901 0.123 Uiso 1 1 calc R D .
H17B H 0.7699 0.4888 1.0849 0.123 Uiso 1 1 calc R . .
H17C H 0.7314 0.4520 1.0319 0.123 Uiso 1 1 calc R . .
C18 C 0.6423(5) 0.2764(4) 1.1509(3) 0.087(3) Uani 1 1 d . D .
C19 C 0.7031(5) 0.2661(5) 1.1973(4) 0.114(4) Uani 1 1 d . . .
H19A H 0.7014 0.2450 1.2282 0.171 Uiso 1 1 calc R D .
H19B H 0.7219 0.2996 1.2130 0.171 Uiso 1 1 calc R . .
H19C H 0.7248 0.2471 1.1803 0.171 Uiso 1 1 calc R . .
C20 C 0.6152(7) 0.2230(4) 1.1263(5) 0.134(5) Uani 1 1 d . . .
H20A H 0.6260 0.1974 1.1576 0.201 Uiso 1 1 calc R D .
H20B H 0.6288 0.2110 1.0984 0.201 Uiso 1 1 calc R . .
H20C H 0.5735 0.2266 1.1072 0.201 Uiso 1 1 calc R . .
C21 C 0.6088(6) 0.3027(5) 1.1804(5) 0.118(4) Uani 1 1 d . . .
H21A H 0.5692 0.3087 1.1520 0.178 Uiso 1 1 calc R D .
H21B H 0.6267 0.3364 1.1970 0.178 Uiso 1 1 calc R . .
H21C H 0.6091 0.2798 1.2111 0.178 Uiso 1 1 calc R . .
C22 C 0.5473(2) 0.3120(2) 0.8385(3) 0.0444(13) Uani 1 1 d . D .
H22A H 0.5181 0.3400 0.8242 0.053 Uiso 1 1 calc R . .
H22B H 0.5286 0.2797 0.8433 0.053 Uiso 1 1 calc R . .
C23 C 0.5698(2) 0.3019(2) 0.7937(2) 0.0429(13) Uani 1 1 d . . .
C24 C 0.5854(2) 0.3453(2) 0.7684(2) 0.0427(13) Uani 1 1 d . D .
C25 C 0.6131(3) 0.3359(3) 0.7323(3) 0.0512(15) Uani 1 1 d . . .
C26 C 0.6174(3) 0.2829(3) 0.7187(3) 0.0546(15) Uani 1 1 d . D .
H26 H 0.6332 0.2760 0.6924 0.065 Uiso 1 1 calc R . .
C27 C 0.6002(3) 0.2398(2) 0.7409(3) 0.0509(15) Uani 1 1 d . . .
C28 C 0.5766(3) 0.2507(2) 0.7795(3) 0.0474(14) Uani 1 1 d . D .
H28 H 0.5652 0.2225 0.7961 0.057 Uiso 1 1 calc R . .
C29 C 0.6337(4) 0.3802(4) 0.7032(4) 0.0891(14) Uani 1 1 d . D .
C30 C 0.6707(4) 0.3597(4) 0.6757(4) 0.0891(14) Uani 1 1 d . . .
H30A H 0.6475 0.3376 0.6426 0.134 Uiso 1 1 calc R D .
H30B H 0.7022 0.3389 0.7038 0.134 Uiso 1 1 calc R . .
H30C H 0.6862 0.3893 0.6627 0.134 Uiso 1 1 calc R . .
C31 C 0.6679(5) 0.4229(4) 0.7456(4) 0.0891(14) Uani 1 1 d . . .
H31A H 0.6812 0.4486 0.7259 0.134 Uiso 1 1 calc R D .
H31B H 0.7009 0.4071 0.7775 0.134 Uiso 1 1 calc R . .
H31C H 0.6435 0.4404 0.7605 0.134 Uiso 1 1 calc R . .
C32 C 0.5820(4) 0.4046(4) 0.6549(4) 0.0891(14) Uani 1 1 d . . .
H32A H 0.5562 0.4184 0.6703 0.134 Uiso 1 1 calc R D .
H32B H 0.5619 0.3780 0.6256 0.134 Uiso 1 1 calc R . .
H32C H 0.5943 0.4333 0.6376 0.134 Uiso 1 1 calc R . .
C33 C 0.6040(5) 0.1825(4) 0.7227(5) 0.0978(15) Uani 1 1 d . D .
C34 C 0.6356(5) 0.1774(4) 0.6852(5) 0.0978(15) Uani 1 1 d . . .
H34A H 0.6355 0.1406 0.6740 0.147 Uiso 1 1 calc R D .
H34B H 0.6752 0.1893 0.7068 0.147 Uiso 1 1 calc R . .
H34C H 0.6166 0.1990 0.6506 0.147 Uiso 1 1 calc R . .
C35 C 0.5435(4) 0.1597(4) 0.6908(5) 0.0978(15) Uani 1 1 d . . .
H35A H 0.5212 0.1813 0.6570 0.147 Uiso 1 1 calc R D .
H35B H 0.5248 0.1594 0.7166 0.147 Uiso 1 1 calc R . .
H35C H 0.5458 0.1237 0.6785 0.147 Uiso 1 1 calc R . .
C36 C 0.6399(4) 0.1493(4) 0.7782(5) 0.0978(15) Uani 1 1 d . . .
H36A H 0.6540 0.1174 0.7675 0.147 Uiso 1 1 calc R D .
H36B H 0.6156 0.1396 0.7970 0.147 Uiso 1 1 calc R . .
H36C H 0.6723 0.1702 0.8048 0.147 Uiso 1 1 calc R . .
C37 C 0.7517(3) 0.3883(3) 0.9288(3) 0.0537(15) Uani 1 1 d . D .
H37A H 0.7479 0.4018 0.9630 0.064 Uiso 1 1 calc R . .
H37B H 0.7829 0.3621 0.9424 0.064 Uiso 1 1 calc R . .
C38 C 0.7682(3) 0.4332(3) 0.9009(3) 0.0526(16) Uani 1 1 d . . .
C39 C 0.7333(3) 0.4797(3) 0.8852(3) 0.0518(15) Uani 1 1 d . D .
C40 C 0.7504(3) 0.5231(3) 0.8611(3) 0.0571(16) Uani 1 1 d . . .
C41 C 0.8003(3) 0.5175(3) 0.8530(4) 0.068(2) Uani 1 1 d . C .
H41 H 0.8120 0.5467 0.8378 0.082 Uiso 1 1 calc R . .
C42 C 0.8337(3) 0.4723(3) 0.8659(4) 0.077(2) Uani 1 1 d D . .
C43 C 0.8167(3) 0.4303(3) 0.8906(4) 0.069(2) Uani 1 1 d . C .
H43 H 0.8389 0.3991 0.9006 0.082 Uiso 1 1 calc R . .
C44 C 0.7152(3) 0.5755(3) 0.8464(4) 0.0594(18) Uani 1 1 d . D .
C45 C 0.7408(4) 0.6180(3) 0.8220(4) 0.081(2) Uani 1 1 d . . .
H45A H 0.7769 0.6306 0.8526 0.121 Uiso 1 1 calc R D .
H45B H 0.7138 0.6474 0.8073 0.121 Uiso 1 1 calc R . .
H45C H 0.7478 0.6031 0.7907 0.121 Uiso 1 1 calc R . .
C46 C 0.7132(4) 0.5969(3) 0.9013(4) 0.079(2) Uani 1 1 d . . .
H46A H 0.7523 0.6021 0.9313 0.118 Uiso 1 1 calc R D .
H46B H 0.6933 0.5718 0.9149 0.118 Uiso 1 1 calc R . .
H46C H 0.6928 0.6305 0.8928 0.118 Uiso 1 1 calc R . .
C47 C 0.6535(4) 0.5652(3) 0.7974(4) 0.077(2) Uani 1 1 d . . .
H47A H 0.6319 0.5981 0.7876 0.115 Uiso 1 1 calc R D .
H47B H 0.6338 0.5396 0.8110 0.115 Uiso 1 1 calc R . .
H47C H 0.6562 0.5513 0.7633 0.115 Uiso 1 1 calc R . .
C48 C 0.8809(7) 0.4628(7) 0.8442(7) 0.095(2) Uiso 0.50 1 d PD C 1
C48' C 0.8938(7) 0.4758(7) 0.8665(8) 0.095(2) Uiso 0.50 1 d PD C 2
C49 C 0.9322(9) 0.4375(9) 0.8981(9) 0.095(2) Uiso 0.50 1 d PD C 1
C49' C 0.9202(10) 0.4203(8) 0.8726(10) 0.095(2) Uiso 0.50 1 d PD C 2
C50 C 0.8988(9) 0.5132(8) 0.8237(10) 0.095(2) Uiso 0.50 1 d PD C 1
C50' C 0.8791(10) 0.4917(9) 0.8018(8) 0.095(2) Uiso 0.50 1 d PD C 2
C51 C 0.8622(10) 0.4255(7) 0.7914(9) 0.095(2) Uiso 0.50 1 d PD C 1
C51' C 0.9331(9) 0.5184(8) 0.9043(9) 0.095(2) Uiso 0.50 1 d PD C 2
C52 C 0.4885(6) 0.5161(5) 0.8210(6) 0.056(2) Uiso 0.50 1 d PD D 1
C52' C 0.5072(6) 0.5267(5) 0.8198(6) 0.056(2) Uiso 0.50 1 d PD D 2
C53 C 0.5130(3) 0.5450(3) 0.8779(3) 0.0592(17) Uiso 1 1 d D . .
C54 C 0.4743(8) 0.5517(7) 0.9015(8) 0.104(2) Uiso 0.50 1 d PD D 1
C54' C 0.4764(7) 0.5824(7) 0.8816(9) 0.104(2) Uiso 0.50 1 d PD D 2
C55 C 0.4986(9) 0.5796(8) 0.9557(9) 0.104(2) Uiso 0.50 1 d PD D 1
C55' C 0.4631(9) 0.5921(8) 0.9270(8) 0.104(2) Uiso 0.50 1 d PD D 2
C56 C 0.5517(8) 0.6003(9) 0.9844(9) 0.104(2) Uiso 0.50 1 d PD D 1
C56' C 0.4894(10) 0.5651(8) 0.9784(9) 0.104(2) Uiso 0.50 1 d PD D 2
C57 C 0.5874(9) 0.5911(9) 0.9596(9) 0.104(2) Uiso 0.50 1 d PD D 1
C57' C 0.5186(9) 0.5189(8) 0.9778(9) 0.104(2) Uiso 0.50 1 d PD . 2
C58 C 0.5692(8) 0.5641(8) 0.9078(9) 0.104(2) Uiso 0.50 1 d PD D 1
C58' C 0.5241(9) 0.5066(7) 0.9252(7) 0.104(2) Uiso 0.50 1 d PD D 2
C59 C 0.1034(18) 0.5647(13) 0.9507(13) 0.167(4) Uiso 0.50 1 d PD A 1
C59' C 0.1153(18) 0.4799(11) 0.9370(15) 0.167(4) Uiso 0.50 1 d PD B 2
C60 C 0.1197(17) 0.5056(14) 0.9611(14) 0.167(4) Uiso 0.50 1 d PD A 1
C60' C 0.0862(18) 0.4585(15) 0.8748(14) 0.167(4) Uiso 0.50 1 d PD B 2
C61 C 0.0972(19) 0.4818(14) 0.8991(14) 0.167(4) Uiso 0.50 1 d PD A 1
C61' C 0.0681(17) 0.4972(14) 0.8279(15) 0.167(4) Uiso 0.50 1 d PD B 2
C62 C 0.071(2) 0.5253(12) 0.8519(15) 0.167(4) Uiso 0.50 1 d PD A 1
C62' C 0.073(2) 0.5491(15) 0.8598(12) 0.167(4) Uiso 0.50 1 d PD B 2
C63 C 0.543(4) 0.711(3) 0.818(3) 0.320(14) Uiso 0.50 1 d PD . .
C64 C 0.532(3) 0.770(3) 0.814(3) 0.320(14) Uiso 0.50 1 d PD . .
C65 C 0.505(4) 0.820(2) 0.780(3) 0.320(14) Uiso 0.50 1 d PD . .
C66 C 0.5000 0.767(2) 0.7500 0.320(14) Uiso 1 2 d SD . .
C67 C 0.5000 0.706(2) 0.7500 0.320(14) Uiso 1 2 d SD . .
C68 C 0.466(3) 0.675(3) 0.696(3) 0.320(14) Uiso 0.50 1 d PD . .
C69 C 0.676(2) 0.8245(17) 0.827(2) 0.221(6) Uiso 0.50 1 d PD E 1
C69' C 0.8124(19) 0.750(2) 0.938(2) 0.221(6) Uiso 0.50 1 d PD F 2
C70 C 0.711(2) 0.7813(15) 0.867(2) 0.221(6) Uiso 0.50 1 d PD E 1
C70' C 0.8791(18) 0.749(2) 0.971(2) 0.221(6) Uiso 0.50 1 d PD F 2
C71 C 0.700(2) 0.8384(14) 0.853(2) 0.221(6) Uiso 0.50 1 d PD E 1
C71' C 0.9438(18) 0.7522(18) 0.988(2) 0.221(6) Uiso 0.50 1 d PD F 2
C72 C 0.717(2) 0.8787(18) 0.899(2) 0.221(6) Uiso 0.50 1 d PD E 1
C72' C 0.968(2) 0.7017(16) 0.980(2) 0.221(6) Uiso 0.50 1 d PD F 2
C73 C 0.757(2) 0.8419(18) 0.944(2) 0.221(6) Uiso 0.50 1 d PD E 1
C73' C 0.9769(19) 0.6444(17) 0.976(2) 0.221(6) Uiso 0.50 1 d PD F 2
C74 C 0.759(2) 0.7876(18) 0.920(2) 0.221(6) Uiso 0.50 1 d PD E 1
C74' C 0.9244(19) 0.6568(19) 0.985(2) 0.221(6) Uiso 0.50 1 d PD F 2

loop_
_atom_site_aniso_label
_atom_site_aniso_U_11
_atom_site_aniso_U_22
_atom_site_aniso_U_33
_atom_site_aniso_U_23
_atom_site_aniso_U_13
_atom_site_aniso_U_12
Nd1 0.0468(2) 0.0480(2) 0.0435(2) -0.00345(13) 0.02432(17) -0.00854(14)
Zn1 0.0584(6) 0.0425(5) 0.0429(5) 0.000 0.0248(5) 0.000
O1 0.063(3) 0.057(3) 0.045(2) -0.0051(19) 0.027(2) -0.014(2)
O2 0.053(2) 0.041(2) 0.046(2) -0.0033(17) 0.0274(19) -0.0018(18)
O3 0.053(2) 0.052(2) 0.071(3) -0.004(2) 0.036(2) -0.009(2)
O4 0.073(3) 0.049(2) 0.050(2) -0.006(2) 0.030(2) 0.005(2)
N1 0.044(3) 0.050(3) 0.042(3) -0.007(2) 0.024(2) -0.011(2)
N2 0.049(3) 0.052(3) 0.047(3) 0.003(2) 0.025(2) -0.009(2)
C1 0.045(3) 0.050(3) 0.039(3) -0.003(3) 0.022(3) -0.008(3)
C2 0.044(3) 0.054(3) 0.047(3) -0.001(3) 0.019(3) -0.009(3)
C3 0.049(3) 0.059(4) 0.052(4) -0.007(3) 0.019(3) -0.010(3)
C4 0.062(4) 0.055(4) 0.057(4) -0.001(3) 0.022(3) 0.000(3)
C5 0.062(4) 0.055(4) 0.057(4) 0.008(3) 0.024(3) -0.002(3)
C6 0.054(4) 0.057(4) 0.048(3) -0.003(3) 0.023(3) -0.015(3)
C7 0.050(3) 0.063(4) 0.046(3) -0.009(3) 0.027(3) -0.015(3)
C8 0.059(4) 0.065(4) 0.053(4) -0.005(3) 0.037(3) -0.011(3)
C9 0.053(3) 0.054(4) 0.047(3) -0.005(3) 0.028(3) -0.002(3)
C10 0.057(4) 0.065(4) 0.052(4) -0.006(3) 0.031(3) -0.005(3)
C11 0.073(5) 0.084(5) 0.047(4) -0.010(4) 0.031(3) -0.014(4)
C12 0.079(5) 0.079(5) 0.051(4) -0.009(3) 0.039(4) -0.020(4)
C13 0.076(5) 0.074(5) 0.052(4) -0.009(3) 0.039(4) -0.024(4)
C14 0.065(4) 0.064(4) 0.056(4) -0.019(3) 0.029(3) -0.012(4)
C15 0.111(7) 0.090(6) 0.055(5) -0.022(4) 0.023(5) -0.024(6)
C16 0.095(6) 0.062(5) 0.085(6) -0.020(4) 0.039(5) -0.009(4)
C17 0.072(5) 0.084(6) 0.096(6) -0.033(5) 0.043(5) -0.030(5)
C18 0.118(7) 0.104(7) 0.053(4) -0.002(4) 0.048(5) -0.033(6)
C19 0.142(10) 0.122(9) 0.073(6) 0.032(6) 0.043(7) 0.003(8)
C20 0.233(15) 0.093(7) 0.077(6) 0.010(6) 0.067(8) -0.048(9)
C21 0.151(10) 0.155(11) 0.082(7) -0.008(7) 0.081(7) -0.035(8)
C22 0.040(3) 0.049(3) 0.045(3) -0.003(3) 0.019(3) -0.007(3)
C23 0.043(3) 0.050(3) 0.034(3) -0.003(2) 0.016(2) -0.005(3)
C24 0.042(3) 0.046(3) 0.039(3) -0.004(2) 0.018(2) -0.002(3)
C25 0.049(3) 0.062(4) 0.048(3) -0.004(3) 0.026(3) -0.008(3)
C26 0.055(4) 0.065(4) 0.055(4) -0.009(3) 0.034(3) -0.002(3)
C27 0.051(3) 0.048(3) 0.057(4) -0.006(3) 0.027(3) 0.001(3)
C28 0.044(3) 0.052(3) 0.047(3) -0.003(3) 0.020(3) -0.006(3)
C29 0.100(3) 0.097(3) 0.091(3) 0.008(2) 0.061(3) -0.018(3)
C30 0.100(3) 0.097(3) 0.091(3) 0.008(2) 0.061(3) -0.018(3)
C31 0.100(3) 0.097(3) 0.091(3) 0.008(2) 0.061(3) -0.018(3)
C32 0.100(3) 0.097(3) 0.091(3) 0.008(2) 0.061(3) -0.018(3)
C33 0.098(3) 0.075(3) 0.133(4) -0.028(3) 0.061(3) 0.000(3)
C34 0.098(3) 0.075(3) 0.133(4) -0.028(3) 0.061(3) 0.000(3)
C35 0.098(3) 0.075(3) 0.133(4) -0.028(3) 0.061(3) 0.000(3)
C36 0.098(3) 0.075(3) 0.133(4) -0.028(3) 0.061(3) 0.000(3)
C37 0.050(3) 0.059(4) 0.053(4) 0.006(3) 0.023(3) -0.009(3)
C38 0.044(3) 0.055(4) 0.056(4) 0.002(3) 0.019(3) -0.013(3)
C39 0.051(3) 0.057(4) 0.056(4) -0.006(3) 0.031(3) -0.015(3)
C40 0.055(4) 0.050(4) 0.068(4) 0.006(3) 0.029(3) -0.010(3)
C41 0.064(4) 0.062(4) 0.095(6) 0.018(4) 0.051(4) -0.004(4)
C42 0.063(4) 0.068(5) 0.117(7) 0.025(5) 0.056(5) -0.001(4)
C43 0.063(4) 0.052(4) 0.106(6) 0.013(4) 0.051(5) -0.003(3)
C44 0.058(4) 0.053(4) 0.077(5) 0.005(3) 0.039(4) -0.005(3)
C45 0.083(5) 0.063(5) 0.111(7) 0.013(4) 0.056(5) -0.018(4)
C46 0.087(6) 0.063(5) 0.095(6) -0.011(4) 0.047(5) -0.020(4)
C47 0.075(5) 0.078(5) 0.082(6) 0.009(4) 0.040(5) -0.008(4)

loop_
_atom_type_symbol
_atom_type_description
_atom_type_scat_dispersion_real
_atom_type_scat_dispersion_imag
_atom_type_scat_source
C C 0.0033 0.0016 'International Tables Vol C Tables 4.2.6.8 and 6.1.1.4'
H H 0.0000 0.0000 'International Tables Vol C Tables 4.2.6.8 and 6.1.1.4'
N N 0.0061 0.0033 'International Tables Vol C Tables 4.2.6.8 and 6.1.1.4'
O O 0.0106 0.0060 'International Tables Vol C Tables 4.2.6.8 and 6.1.1.4'
Zn Zn 0.2839 1.4301 'International Tables Vol C Tables 4.2.6.8 and 6.1.1.4'
Nd Nd -0.1943 3.0179 'International Tables Vol C Tables 4.2.6.8 and 6.1.1.4'

loop_
_geom_angle_atom_site_label_1
_geom_angle_atom_site_label_2
_geom_angle_atom_site_label_3
_geom_angle
_geom_angle_site_symmetry_1
_geom_angle_site_symmetry_3
O3 Nd1 O1 99.07(17) . .
O3 Nd1 O4 106.44(17) . .
O1 Nd1 O4 116.18(17) . .
O3 Nd1 O2 105.11(15) . .
O1 Nd1 O2 152.82(14) . .
O4 Nd1 O2 68.59(14) . .
O3 Nd1 N1 140.50(16) . .
O1 Nd1 N1 75.44(15) . .
O4 Nd1 N1 111.02(16) . .
O2 Nd1 N1 78.02(14) . .
O3 Nd1 N2 76.48(16) . .
O1 Nd1 N2 95.49(17) . .
O4 Nd1 N2 146.70(15) . .
O2 Nd1 N2 78.56(14) . .
N1 Nd1 N2 65.43(15) . .
O3 Nd1 Zn1 113.53(13) . .
O1 Nd1 Zn1 140.01(13) . .
O4 Nd1 Zn1 33.97(10) . .
O2 Nd1 Zn1 35.09(9) . .
N1 Nd1 Zn1 91.81(11) . .
N2 Nd1 Zn1 113.63(11) . .
O4 Zn1 O4 118.0(3) . 2_656
O4 Zn1 O2 122.84(18) . 2_656
O4 Zn1 O2 87.53(18) 2_656 2_656
O4 Zn1 O2 87.53(17) . .
O4 Zn1 O2 122.84(18) 2_656 .
O2 Zn1 O2 122.0(2) 2_656 .
O4 Zn1 Nd1 140.43(14) . 2_656
O4 Zn1 Nd1 42.91(13) 2_656 2_656
O2 Zn1 Nd1 45.28(11) 2_656 2_656
O2 Zn1 Nd1 131.86(11) . 2_656
O4 Zn1 Nd1 42.91(13) . .
O4 Zn1 Nd1 140.43(14) 2_656 .
O2 Zn1 Nd1 131.86(11) 2_656 .
O2 Zn1 Nd1 45.28(11) . .
Nd1 Zn1 Nd1 175.72(3) 2_656 .
C9 O1 Nd1 144.4(4) . .
C24 O2 Zn1 126.6(4) . .
C24 O2 Nd1 124.1(3) . .
Zn1 O2 Nd1 99.63(15) . .
C39 O3 Nd1 139.9(4) . .
C52' O4 C52 22.3(7) . .
C52' O4 Zn1 117.6(6) . .
C52 O4 Zn1 113.3(6) . .
C52' O4 Nd1 134.0(6) . .
C52 O4 Nd1 143.5(6) . .
Zn1 O4 Nd1 103.12(18) . .
C59 O5 C62 114(2) . .
C59' O5' C62' 111(2) . .
C1 N1 C22 110.0(4) . .
C1 N1 C7 113.5(5) . .
C22 N1 C7 107.5(4) . .
C1 N1 Nd1 116.4(3) . .
C22 N1 Nd1 104.4(3) . .
C7 N1 Nd1 104.2(3) . .
C2 N2 C37 113.8(5) . .
C2 N2 Nd1 115.1(4) . .
C37 N2 Nd1 104.6(4) . .
C2 N2 H2 107.6 . .
C37 N2 H2 107.6 . .
Nd1 N2 H2 107.6 . .
C6 C1 C2 119.8(6) . .
C6 C1 N1 120.2(5) . .
C2 C1 N1 119.5(5) . .
C1 C2 C3 119.0(6) . .
C1 C2 N2 120.8(6) . .
C3 C2 N2 120.1(5) . .
C4 C3 C2 120.5(6) . .
C4 C3 H3 119.7 . .
C2 C3 H3 119.7 . .
C5 C4 C3 120.5(7) . .
C5 C4 H4 119.8 . .
C3 C4 H4 119.8 . .
C4 C5 C6 119.7(6) . .
C4 C5 H5 120.1 . .
C6 C5 H5 120.1 . .
C1 C6 C5 120.4(6) . .
C1 C6 H6 119.8 . .
C5 C6 H6 119.8 . .
C8 C7 N1 116.6(5) . .
C8 C7 H7A 108.1 . .
N1 C7 H7A 108.1 . .
C8 C7 H7B 108.1 . .
N1 C7 H7B 108.1 . .
H7A C7 H7B 107.3 . .
C13 C8 C9 119.8(6) . .
C13 C8 C7 120.3(6) . .
C9 C8 C7 119.5(6) . .
O1 C9 C8 117.7(6) . .
O1 C9 C10 123.1(6) . .
C8 C9 C10 119.1(6) . .
C11 C10 C9 118.2(6) . .
C11 C10 C14 121.2(6) . .
C9 C10 C14 120.5(6) . .
C10 C11 C12 123.5(7) . .
C10 C11 H11 118.3 . .
C12 C11 H11 118.3 . .
C13 C12 C11 117.7(7) . .
C13 C12 C18 123.4(7) . .
C11 C12 C18 118.8(7) . .
C12 C13 C8 121.6(7) . .
C12 C13 H13 119.2 . .
C8 C13 H13 119.2 . .
C15 C14 C16 106.7(7) . .
C15 C14 C10 112.7(7) . .
C16 C14 C10 110.4(6) . .
C15 C14 C17 108.4(7) . .
C16 C14 C17 109.2(7) . .
C10 C14 C17 109.4(6) . .
C14 C15 H15A 109.5 . .
C14 C15 H15B 109.5 . .
H15A C15 H15B 109.5 . .
C14 C15 H15C 109.5 . .
H15A C15 H15C 109.5 . .
H15B C15 H15C 109.5 . .
C14 C16 H16A 109.5 . .
C14 C16 H16B 109.5 . .
H16A C16 H16B 109.5 . .
C14 C16 H16C 109.5 . .
H16A C16 H16C 109.5 . .
H16B C16 H16C 109.5 . .
C14 C17 H17A 109.5 . .
C14 C17 H17B 109.5 . .
H17A C17 H17B 109.5 . .
C14 C17 H17C 109.5 . .
H17A C17 H17C 109.5 . .
H17B C17 H17C 109.5 . .
C19 C18 C20 107.6(10) . .
C19 C18 C21 107.5(8) . .
C20 C18 C21 109.5(9) . .
C19 C18 C12 112.1(8) . .
C20 C18 C12 110.9(7) . .
C21 C18 C12 109.1(9) . .
C18 C19 H19A 109.5 . .
C18 C19 H19B 109.5 . .
H19A C19 H19B 109.5 . .
C18 C19 H19C 109.5 . .
H19A C19 H19C 109.5 . .
H19B C19 H19C 109.5 . .
C18 C20 H20A 109.5 . .
C18 C20 H20B 109.5 . .
H20A C20 H20B 109.5 . .
C18 C20 H20C 109.5 . .
H20A C20 H20C 109.5 . .
H20B C20 H20C 109.5 . .
C18 C21 H21A 109.5 . .
C18 C21 H21B 109.5 . .
H21A C21 H21B 109.5 . .
C18 C21 H21C 109.5 . .
H21A C21 H21C 109.5 . .
H21B C21 H21C 109.5 . .
N1 C22 C23 113.2(5) . .
N1 C22 H22A 108.9 . .
C23 C22 H22A 108.9 . .
N1 C22 H22B 108.9 . .
C23 C22 H22B 108.9 . .
H22A C22 H22B 107.8 . .
C28 C23 C24 120.8(5) . .
C28 C23 C22 119.7(5) . .
C24 C23 C22 119.5(5) . .
O2 C24 C25 123.7(5) . .
O2 C24 C23 116.7(5) . .
C25 C24 C23 119.5(5) . .
C26 C25 C24 116.2(6) . .
C26 C25 C29 119.1(6) . .
C24 C25 C29 124.5(6) . .
C27 C26 C25 125.2(6) . .
C27 C26 H26 117.4 . .
C25 C26 H26 117.4 . .
C26 C27 C28 116.8(6) . .
C26 C27 C33 122.9(7) . .
C28 C27 C33 120.3(7) . .
C23 C28 C27 121.3(6) . .
C23 C28 H28 119.4 . .
C27 C28 H28 119.4 . .
C32 C29 C30 105.9(8) . .
C32 C29 C31 109.1(9) . .
C30 C29 C31 107.0(8) . .
C32 C29 C25 108.9(7) . .
C30 C29 C25 113.3(8) . .
C31 C29 C25 112.5(7) . .
C29 C30 H30A 109.5 . .
C29 C30 H30B 109.5 . .
H30A C30 H30B 109.5 . .
C29 C30 H30C 109.5 . .
H30A C30 H30C 109.5 . .
H30B C30 H30C 109.5 . .
C29 C31 H31A 109.5 . .
C29 C31 H31B 109.5 . .
H31A C31 H31B 109.5 . .
C29 C31 H31C 109.5 . .
H31A C31 H31C 109.5 . .
H31B C31 H31C 109.5 . .
C29 C32 H32A 109.5 . .
C29 C32 H32B 109.5 . .
H32A C32 H32B 109.5 . .
C29 C32 H32C 109.5 . .
H32A C32 H32C 109.5 . .
H32B C32 H32C 109.5 . .
C34 C33 C35 109.7(9) . .
C34 C33 C27 113.3(8) . .
C35 C33 C27 109.5(7) . .
C34 C33 C36 105.3(8) . .
C35 C33 C36 110.3(9) . .
C27 C33 C36 108.7(8) . .
C33 C34 H34A 109.5 . .
C33 C34 H34B 109.5 . .
H34A C34 H34B 109.5 . .
C33 C34 H34C 109.5 . .
H34A C34 H34C 109.5 . .
H34B C34 H34C 109.5 . .
C33 C35 H35A 109.5 . .
C33 C35 H35B 109.5 . .
H35A C35 H35B 109.5 . .
C33 C35 H35C 109.5 . .
H35A C35 H35C 109.5 . .
H35B C35 H35C 109.5 . .
C33 C36 H36A 109.5 . .
C33 C36 H36B 109.5 . .
H36A C36 H36B 109.5 . .
C33 C36 H36C 109.5 . .
H36A C36 H36C 109.5 . .
H36B C36 H36C 109.5 . .
C38 C37 N2 113.8(5) . .
C38 C37 H37A 108.8 . .
N2 C37 H37A 108.8 . .
C38 C37 H37B 108.8 . .
N2 C37 H37B 108.8 . .
H37A C37 H37B 107.7 . .
C43 C38 C39 120.1(6) . .
C43 C38 C37 121.1(6) . .
C39 C38 C37 118.8(6) . .
O3 C39 C40 122.2(6) . .
O3 C39 C38 119.1(6) . .
C40 C39 C38 118.7(6) . .
C41 C40 C39 117.9(6) . .
C41 C40 C44 121.7(6) . .
C39 C40 C44 120.4(6) . .
C42 C41 C40 124.5(6) . .
C42 C41 H41 117.7 . .
C40 C41 H41 117.7 . .
C41 C42 C43 116.7(7) . .
C41 C42 C48' 118.2(9) . .
C43 C42 C48' 123.3(9) . .
C41 C42 C48 123.0(9) . .
C43 C42 C48 119.4(9) . .
C48' C42 C48 22.8(8) . .
C38 C43 C42 122.0(7) . .
C38 C43 H43 119.0 . .
C42 C43 H43 119.0 . .
C45 C44 C46 108.7(6) . .
C45 C44 C40 112.9(6) . .
C46 C44 C40 109.1(7) . .
C45 C44 C47 105.1(7) . .
C46 C44 C47 111.5(7) . .
C40 C44 C47 109.5(6) . .
C44 C45 H45A 109.5 . .
C44 C45 H45B 109.5 . .
H45A C45 H45B 109.5 . .
C44 C45 H45C 109.5 . .
H45A C45 H45C 109.5 . .
H45B C45 H45C 109.5 . .
C44 C46 H46A 109.5 . .
C44 C46 H46B 109.5 . .
H46A C46 H46B 109.5 . .
C44 C46 H46C 109.5 . .
H46A C46 H46C 109.5 . .
H46B C46 H46C 109.5 . .
C44 C47 H47A 109.5 . .
C44 C47 H47B 109.5 . .
H47A C47 H47B 109.5 . .
C44 C47 H47C 109.5 . .
H47A C47 H47C 109.5 . .
H47B C47 H47C 109.5 . .
C50 C48 C51 103.5(15) . .
C50 C48 C42 113.3(14) . .
C51 C48 C42 114.3(14) . .
C50 C48 C49 112.1(16) . .
C51 C48 C49 109.9(16) . .
C42 C48 C49 103.9(13) . .
C51' C48' C49' 116.2(16) . .
C51' C48' C42 116.0(14) . .
C49' C48' C42 110.3(14) . .
C51' C48' C50' 106.2(16) . .
C49' C48' C50' 103.4(16) . .
C42 C48' C50' 102.9(13) . .
O4 C52 C53 110.0(9) . .
O4 C52' C53 111.3(9) . .
C54' C53 C54 40.0(10) . .
C54' C53 C58 107.8(12) . .
C54 C53 C58 119.3(13) . .
C54' C53 C58' 106.7(12) . .
C54 C53 C58' 68.9(11) . .
C58 C53 C58' 89.6(13) . .
C54' C53 C52 113.0(10) . .
C54 C53 C52 113.8(11) . .
C58 C53 C52 126.8(12) . .
C58' C53 C52 109.0(10) . .
C54' C53 C52' 120.5(11) . .
C54 C53 C52' 133.7(12) . .
C58 C53 C52' 106.4(11) . .
C58' C53 C52' 120.8(10) . .
C52 C53 C52' 21.7(7) . .
C53 C54 C55 112.9(17) . .
C53 C54' C55' 128.2(18) . .
C56 C55 C54 129(2) . .
C54' C55' C56' 122(2) . .
C55 C56 C57 115(2) . .
C55' C56' C57' 116.7(19) . .
C56 C57 C58 121(2) . .
C56' C57' C58' 117.6(18) . .
C56' C57' C57' 89.8(16) . 5_667
C58' C57' C57' 133(2) . 5_667
C57 C58 C53 122.4(18) . .
C57' C58' C53 124.1(15) . .
O5 C59 C60 108(3) . .
O5' C59' C60' 100(3) . .
C59 C60 C61 104(3) . .
C61' C60' C59' 117(3) . .
C62 C61 C60 111(3) . .
C60' C61' C62' 102(3) . .
O5 C62 C61 102(3) . .
C61' C62' O5' 108(3) . .
C68 C63 C64 154(10) 2_656 .
C63 C64 C65 152(7) . .
C65 C65 C64 116(5) 2_656 .
C65 C65 C66 62(3) 2_656 .
C64 C65 C66 58(3) . .
C64 C66 C67 93(4) 2_656 .
C64 C66 C65 113(6) 2_656 .
C67 C66 C65 152(3) . .
C64 C66 C65 60.7(16) 2_656 2_656
C67 C66 C65 152(3) . 2_656
C65 C66 C65 57(6) . 2_656
C68 C67 C68 116(8) . 2_656
C68 C67 C66 122(4) . .
C68 C67 C66 122(4) 2_656 .
C68 C67 C63 36(3) . 2_656
C68 C67 C63 152(7) 2_656 2_656
C66 C67 C63 86(3) . 2_656
C63 C68 C67 78(5) 2_656 .
C71 C70 C69 30(3) . .
C71' C70' C69' 164(5) . .
C72 C71 C70 121(5) . .
C72' C71' C70' 113(4) . .
C71 C72 C73 93(4) . .
C71' C72' C73' 161(5) . .
C72 C73 C74 113(4) . .
C72' C73' C74' 67(3) . .

loop_
_geom_bond_atom_site_label_1
_geom_bond_atom_site_label_2
_geom_bond_distance
_geom_bond_site_symmetry_2
Nd1 O3 2.180(4) .
Nd1 O1 2.195(4) .
Nd1 O4 2.372(5) .
Nd1 O2 2.446(4) .
Nd1 N1 2.628(5) .
Nd1 N2 2.657(5) .
Nd1 Zn1 3.3934(5) .
Zn1 O4 1.947(4) .
Zn1 O4 1.947(4) 2_656
Zn1 O2 1.979(4) 2_656
Zn1 O2 1.979(4) .
Zn1 Nd1 3.3934(5) 2_656
O1 C9 1.349(8) .
O2 C24 1.374(7) .
O3 C39 1.330(7) .
O4 C52' 1.446(12) .
O4 C52 1.471(12) .
O5 C59 1.482(19) .
O5 C62 1.492(18) .
O5' C59' 1.502(19) .
O5' C62' 1.523(19) .
N1 C1 1.454(8) .
N1 C22 1.499(7) .
N1 C7 1.513(7) .
N2 C2 1.463(8) .
N2 C37 1.497(8) .
N2 H2 0.9200 .
C1 C6 1.385(9) .
C1 C2 1.387(8) .
C2 C3 1.416(9) .
C3 C4 1.371(10) .
C3 H3 0.9400 .
C4 C5 1.369(10) .
C4 H4 0.9400 .
C5 C6 1.406(10) .
C5 H5 0.9400 .
C6 H6 0.9400 .
C7 C8 1.499(9) .
C7 H7A 0.9800 .
C7 H7B 0.9800 .
C8 C13 1.399(10) .
C8 C9 1.399(9) .
C9 C10 1.418(9) .
C10 C11 1.376(10) .
C10 C14 1.552(10) .
C11 C12 1.388(10) .
C11 H11 0.9400 .
C12 C13 1.370(10) .
C12 C18 1.543(11) .
C13 H13 0.9400 .
C14 C15 1.537(10) .
C14 C16 1.548(12) .
C14 C17 1.552(11) .
C15 H15A 0.9700 .
C15 H15B 0.9700 .
C15 H15C 0.9700 .
C16 H16A 0.9700 .
C16 H16B 0.9700 .
C16 H16C 0.9700 .
C17 H17A 0.9700 .
C17 H17B 0.9700 .
C17 H17C 0.9700 .
C18 C19 1.515(14) .
C18 C20 1.520(13) .
C18 C21 1.522(14) .
C19 H19A 0.9700 .
C19 H19B 0.9700 .
C19 H19C 0.9700 .
C20 H20A 0.9700 .
C20 H20B 0.9700 .
C20 H20C 0.9700 .
C21 H21A 0.9700 .
C21 H21B 0.9700 .
C21 H21C 0.9700 .
C22 C23 1.511(8) .
C22 H22A 0.9800 .
C22 H22B 0.9800 .
C23 C28 1.372(8) .
C23 C24 1.416(8) .
C24 C25 1.410(8) .
C25 C26 1.397(9) .
C25 C29 1.556(10) .
C26 C27 1.382(9) .
C26 H26 0.9400 .
C27 C28 1.392(9) .
C27 C33 1.535(11) .
C28 H28 0.9400 .
C29 C32 1.497(14) .
C29 C30 1.499(13) .
C29 C31 1.508(13) .
C30 H30A 0.9700 .
C30 H30B 0.9700 .
C30 H30C 0.9700 .
C31 H31A 0.9700 .
C31 H31B 0.9700 .
C31 H31C 0.9700 .
C32 H32A 0.9700 .
C32 H32B 0.9700 .
C32 H32C 0.9700 .
C33 C34 1.508(14) .
C33 C35 1.519(14) .
C33 C36 1.556(15) .
C34 H34A 0.9700 .
C34 H34B 0.9700 .
C34 H34C 0.9700 .
C35 H35A 0.9700 .
C35 H35B 0.9700 .
C35 H35C 0.9700 .
C36 H36A 0.9700 .
C36 H36B 0.9700 .
C36 H36C 0.9700 .
C37 C38 1.495(9) .
C37 H37A 0.9800 .
C37 H37B 0.9800 .
C38 C43 1.383(10) .
C38 C39 1.423(10) .
C39 C40 1.416(9) .
C40 C41 1.393(10) .
C40 C44 1.553(10) .
C41 C42 1.379(11) .
C41 H41 0.9400 .
C42 C43 1.398(10) .
C42 C48' 1.541(15) .
C42 C48 1.555(15) .
C43 H43 0.9400 .
C44 C45 1.523(9) .
C44 C46 1.526(11) .
C44 C47 1.556(11) .
C45 H45A 0.9700 .
C45 H45B 0.9700 .
C45 H45C 0.9700 .
C46 H46A 0.9700 .
C46 H46B 0.9700 .
C46 H46C 0.9700 .
C47 H47A 0.9700 .
C47 H47B 0.9700 .
C47 H47C 0.9700 .
C48 C50 1.519(17) .
C48 C51 1.541(17) .
C48 C49 1.567(17) .
C48' C51' 1.503(17) .
C48' C49' 1.534(17) .
C48' C50' 1.577(17) .
C52 C53 1.495(13) .
C52' C53 1.497(13) .
C53 C54' 1.364(15) .
C53 C54 1.383(16) .
C53 C58 1.392(16) .
C53 C58' 1.477(15) .
C54 C55 1.431(17) .
C54' C55' 1.366(17) .
C55 C56 1.341(17) .
C55' C56' 1.369(17) .
C56 C57 1.343(17) .
C56' C57' 1.390(17) .
C57 C58 1.378(17) .
C57' C58' 1.442(16) .
C57' C57' 2.02(4) 5_667
C59 C60 1.538(19) .
C59' C60' 1.530(19) .
C60 C61 1.550(19) .
C60' C61' 1.455(19) .
C61 C62 1.549(19) .
C61' C62' 1.518(19) .
C63 C68 0.97(9) 2_656
C63 C64 1.50(2) .
C64 C65 1.52(2) .
C65 C65 1.45(14) 2_656
C65 C66 1.53(2) .
C66 C64 1.48(7) 2_656
C66 C67 1.52(2) .
C66 C65 1.53(2) 2_656
C67 C68 1.49(2) .
C67 C68 1.49(2) 2_656
C67 C63 1.60(7) 2_656
C68 C63 0.97(9) 2_656
C69 C70 1.49(2) .
C69' C70' 1.55(2) .
C70 C71 1.48(2) .
C70' C71' 1.530(19) .
C71 C72 1.47(2) .
C71' C72' 1.470(19) .
C72 C73 1.478(19) .
C72' C73' 1.470(19) .
C73 C74 1.51(2) .
C73' C74' 1.50(2) .

loop_
_geom_torsion_atom_site_label_1
_geom_torsion_atom_site_label_2
_geom_torsion_atom_site_label_3
_geom_torsion_atom_site_label_4
_geom_torsion
_geom_torsion_site_symmetry_1
_geom_torsion_site_symmetry_4
O3 Nd1 Zn1 O4 -84.6(2) . .
O1 Nd1 Zn1 O4 57.3(3) . .
O2 Nd1 Zn1 O4 -167.4(3) . .
N1 Nd1 Zn1 O4 126.5(2) . .
N2 Nd1 Zn1 O4 -169.6(2) . .
O3 Nd1 Zn1 O4 -7.2(3) . 2_656
O1 Nd1 Zn1 O4 134.7(3) . 2_656
O4 Nd1 Zn1 O4 77.4(4) . 2_656
O2 Nd1 Zn1 O4 -90.0(3) . 2_656
N1 Nd1 Zn1 O4 -156.0(2) . 2_656
N2 Nd1 Zn1 O4 -92.2(2) . 2_656
O3 Nd1 Zn1 O2 179.3(2) . 2_656
O1 Nd1 Zn1 O2 -38.8(2) . 2_656
O4 Nd1 Zn1 O2 -96.1(3) . 2_656
O2 Nd1 Zn1 O2 96.5(3) . 2_656
N1 Nd1 Zn1 O2 30.47(19) . 2_656
N2 Nd1 Zn1 O2 94.35(19) . 2_656
O3 Nd1 Zn1 O2 82.8(2) . .
O1 Nd1 Zn1 O2 -135.3(2) . .
O4 Nd1 Zn1 O2 167.4(3) . .
N1 Nd1 Zn1 O2 -66.04(19) . .
N2 Nd1 Zn1 O2 -2.16(19) . .
O3 Nd1 Zn1 Nd1 132.57(13) . 2_656
O1 Nd1 Zn1 Nd1 -85.56(18) . 2_656
O4 Nd1 Zn1 Nd1 -142.8(2) . 2_656
O2 Nd1 Zn1 Nd1 49.76(16) . 2_656
N1 Nd1 Zn1 Nd1 -16.28(10) . 2_656
N2 Nd1 Zn1 Nd1 47.60(11) . 2_656
O3 Nd1 O1 C9 -132.7(7) . .
O4 Nd1 O1 C9 113.9(7) . .
O2 Nd1 O1 C9 20.0(9) . .
N1 Nd1 O1 C9 7.3(7) . .
N2 Nd1 O1 C9 -55.5(7) . .
Zn1 Nd1 O1 C9 82.3(7) . .
O4 Zn1 O2 C24 155.1(4) . .
O4 Zn1 O2 C24 -82.8(5) 2_656 .
O2 Zn1 O2 C24 27.2(4) 2_656 .
Nd1 Zn1 O2 C24 -29.1(5) 2_656 .
Nd1 Zn1 O2 C24 146.5(5) . .
O4 Zn1 O2 Nd1 8.53(18) . .
O4 Zn1 O2 Nd1 130.70(18) 2_656 .
O2 Zn1 O2 Nd1 -119.27(15) 2_656 .
Nd1 Zn1 O2 Nd1 -175.61(3) 2_656 .
O3 Nd1 O2 C24 102.7(4) . .
O1 Nd1 O2 C24 -49.3(6) . .
O4 Nd1 O2 C24 -155.2(4) . .
N1 Nd1 O2 C24 -36.7(4) . .
N2 Nd1 O2 C24 30.3(4) . .
Zn1 Nd1 O2 C24 -147.7(5) . .
O3 Nd1 O2 Zn1 -109.57(18) . .
O1 Nd1 O2 Zn1 98.4(3) . .
O4 Nd1 O2 Zn1 -7.51(16) . .
N1 Nd1 O2 Zn1 110.98(17) . .
N2 Nd1 O2 Zn1 177.98(18) . .
O1 Nd1 O3 C39 112.8(7) . .
O4 Nd1 O3 C39 -126.4(7) . .
O2 Nd1 O3 C39 -54.7(7) . .
N1 Nd1 O3 C39 34.7(8) . .
N2 Nd1 O3 C39 19.3(7) . .
Zn1 Nd1 O3 C39 -90.9(7) . .
O4 Zn1 O4 C52' 22.7(7) 2_656 .
O2 Zn1 O4 C52' -83.9(8) 2_656 .
O2 Zn1 O4 C52' 149.0(7) . .
Nd1 Zn1 O4 C52' -26.1(8) 2_656 .
Nd1 Zn1 O4 C52' 157.9(8) . .
O4 Zn1 O4 C52 47.0(7) 2_656 .
O2 Zn1 O4 C52 -59.6(7) 2_656 .
O2 Zn1 O4 C52 173.3(7) . .
Nd1 Zn1 O4 C52 -1.9(8) 2_656 .
Nd1 Zn1 O4 C52 -177.8(8) . .
O4 Zn1 O4 Nd1 -135.2(2) 2_656 .
O2 Zn1 O4 Nd1 118.18(19) 2_656 .
O2 Zn1 O4 Nd1 -8.91(19) . .
Nd1 Zn1 O4 Nd1 175.94(4) 2_656 .
O3 Nd1 O4 C52' -44.6(9) . .
O1 Nd1 O4 C52' 64.6(9) . .
O2 Nd1 O4 C52' -144.7(9) . .
N1 Nd1 O4 C52' 148.2(8) . .
N2 Nd1 O4 C52' -134.9(8) . .
Zn1 Nd1 O4 C52' -152.5(9) . .
O3 Nd1 O4 C52 -75.5(11) . .
O1 Nd1 O4 C52 33.6(11) . .
O2 Nd1 O4 C52 -175.7(11) . .
N1 Nd1 O4 C52 117.2(11) . .
N2 Nd1 O4 C52 -165.8(11) . .
Zn1 Nd1 O4 C52 176.6(12) . .
O3 Nd1 O4 Zn1 107.9(2) . .
O1 Nd1 O4 Zn1 -142.96(18) . .
O2 Nd1 O4 Zn1 7.73(16) . .
N1 Nd1 O4 Zn1 -59.4(2) . .
N2 Nd1 O4 Zn1 17.6(4) . .
O3 Nd1 N1 C1 -2.3(5) . .
O1 Nd1 N1 C1 -88.9(4) . .
O4 Nd1 N1 C1 158.2(3) . .
O2 Nd1 N1 C1 97.0(4) . .
N2 Nd1 N1 C1 14.3(3) . .
Zn1 Nd1 N1 C1 129.5(4) . .
O3 Nd1 N1 C22 -123.8(4) . .
O1 Nd1 N1 C22 149.6(4) . .
O4 Nd1 N1 C22 36.8(4) . .
O2 Nd1 N1 C22 -24.5(3) . .
N2 Nd1 N1 C22 -107.2(3) . .
Zn1 Nd1 N1 C22 8.0(3) . .
O3 Nd1 N1 C7 123.5(4) . .
O1 Nd1 N1 C7 36.9(3) . .
O4 Nd1 N1 C7 -76.0(4) . .
O2 Nd1 N1 C7 -137.2(4) . .
N2 Nd1 N1 C7 140.1(4) . .
Zn1 Nd1 N1 C7 -104.7(3) . .
O3 Nd1 N2 C2 158.7(4) . .
O1 Nd1 N2 C2 60.6(4) . .
O4 Nd1 N2 C2 -101.9(4) . .
O2 Nd1 N2 C2 -92.5(4) . .
N1 Nd1 N2 C2 -10.6(4) . .
Zn1 Nd1 N2 C2 -91.3(4) . .
O3 Nd1 N2 C37 33.0(4) . .
O1 Nd1 N2 C37 -65.0(4) . .
O4 Nd1 N2 C37 132.5(4) . .
O2 Nd1 N2 C37 141.8(4) . .
N1 Nd1 N2 C37 -136.3(4) . .
Zn1 Nd1 N2 C37 143.1(3) . .
C22 N1 C1 C6 -70.8(7) . .
C7 N1 C1 C6 49.7(7) . .
Nd1 N1 C1 C6 170.7(4) . .
C22 N1 C1 C2 100.9(6) . .
C7 N1 C1 C2 -138.6(5) . .
Nd1 N1 C1 C2 -17.6(7) . .
C6 C1 C2 C3 1.1(9) . .
N1 C1 C2 C3 -170.7(5) . .
C6 C1 C2 N2 179.1(5) . .
N1 C1 C2 N2 7.3(8) . .
C37 N2 C2 C1 127.3(6) . .
Nd1 N2 C2 C1 6.5(7) . .
C37 N2 C2 C3 -54.7(8) . .
Nd1 N2 C2 C3 -175.5(4) . .
C1 C2 C3 C4 -0.3(9) . .
N2 C2 C3 C4 -178.3(6) . .
C2 C3 C4 C5 0.2(10) . .
C3 C4 C5 C6 -0.8(10) . .
C2 C1 C6 C5 -1.7(9) . .
N1 C1 C6 C5 170.0(6) . .
C4 C5 C6 C1 1.5(10) . .
C1 N1 C7 C8 51.6(7) . .
C22 N1 C7 C8 173.5(6) . .
Nd1 N1 C7 C8 -76.0(6) . .
N1 C7 C8 C13 -123.4(7) . .
N1 C7 C8 C9 63.2(8) . .
Nd1 O1 C9 C8 -26.2(10) . .
Nd1 O1 C9 C10 155.5(5) . .
C13 C8 C9 O1 -178.5(6) . .
C7 C8 C9 O1 -5.1(9) . .
C13 C8 C9 C10 -0.1(10) . .
C7 C8 C9 C10 173.3(6) . .
O1 C9 C10 C11 177.4(6) . .
C8 C9 C10 C11 -0.9(10) . .
O1 C9 C10 C14 -0.7(10) . .
C8 C9 C10 C14 -179.0(6) . .
C9 C10 C11 C12 1.0(12) . .
C14 C10 C11 C12 179.1(7) . .
C10 C11 C12 C13 -0.1(12) . .
C10 C11 C12 C18 -176.0(8) . .
C11 C12 C13 C8 -1.0(12) . .
C18 C12 C13 C8 174.7(8) . .
C9 C8 C13 C12 1.1(11) . .
C7 C8 C13 C12 -172.3(7) . .
C11 C10 C14 C15 -1.1(10) . .
C9 C10 C14 C15 176.9(7) . .
C11 C10 C14 C16 -120.3(8) . .
C9 C10 C14 C16 57.8(9) . .
C11 C10 C14 C17 119.5(8) . .
C9 C10 C14 C17 -62.4(9) . .
C13 C12 C18 C19 132.8(10) . .
C11 C12 C18 C19 -51.5(12) . .
C13 C12 C18 C20 12.5(14) . .
C11 C12 C18 C20 -171.8(10) . .
C13 C12 C18 C21 -108.3(10) . .
C11 C12 C18 C21 67.4(11) . .
C1 N1 C22 C23 -48.4(6) . .
C7 N1 C22 C23 -172.4(5) . .
Nd1 N1 C22 C23 77.2(5) . .
N1 C22 C23 C28 103.2(6) . .
N1 C22 C23 C24 -74.5(7) . .
Zn1 O2 C24 C25 102.2(6) . .
Nd1 O2 C24 C25 -118.8(5) . .
Zn1 O2 C24 C23 -81.1(6) . .
Nd1 O2 C24 C23 57.9(6) . .
C28 C23 C24 O2 177.4(5) . .
C22 C23 C24 O2 -4.9(8) . .
C28 C23 C24 C25 -5.8(9) . .
C22 C23 C24 C25 172.0(5) . .
O2 C24 C25 C26 -176.4(6) . .
C23 C24 C25 C26 7.0(9) . .
O2 C24 C25 C29 -1.9(10) . .
C23 C24 C25 C29 -178.5(7) . .
C24 C25 C26 C27 -4.5(10) . .
C29 C25 C26 C27 -179.3(7) . .
C25 C26 C27 C28 0.4(10) . .
C25 C26 C27 C33 177.8(8) . .
C24 C23 C28 C27 1.4(9) . .
C22 C23 C28 C27 -176.3(6) . .
C26 C27 C28 C23 1.3(9) . .
C33 C27 C28 C23 -176.2(7) . .
C26 C25 C29 C32 101.9(9) . .
C24 C25 C29 C32 -72.5(10) . .
C26 C25 C29 C30 -15.6(11) . .
C24 C25 C29 C30 170.1(7) . .
C26 C25 C29 C31 -137.1(8) . .
C24 C25 C29 C31 48.6(11) . .
C26 C27 C33 C34 8.0(13) . .
C28 C27 C33 C34 -174.6(8) . .
C26 C27 C33 C35 -114.8(9) . .
C28 C27 C33 C35 62.6(11) . .
C26 C27 C33 C36 124.7(8) . .
C28 C27 C33 C36 -58.0(10) . .
C2 N2 C37 C38 158.1(6) . .
Nd1 N2 C37 C38 -75.4(6) . .
N2 C37 C38 C43 -113.2(8) . .
N2 C37 C38 C39 67.4(8) . .
Nd1 O3 C39 C40 140.3(6) . .
Nd1 O3 C39 C38 -37.9(10) . .
C43 C38 C39 O3 176.0(7) . .
C37 C38 C39 O3 -4.6(9) . .
C43 C38 C39 C40 -2.3(10) . .
C37 C38 C39 C40 177.2(6) . .
O3 C39 C40 C41 -177.0(7) . .
C38 C39 C40 C41 1.2(10) . .
O3 C39 C40 C44 4.9(10) . .
C38 C39 C40 C44 -176.9(6) . .
C39 C40 C41 C42 1.2(13) . .
C44 C40 C41 C42 179.3(8) . .
C40 C41 C42 C43 -2.4(14) . .
C40 C41 C42 C48' -167.7(10) . .
C40 C41 C42 C48 166.3(11) . .
C39 C38 C43 C42 1.1(13) . .
C37 C38 C43 C42 -178.3(8) . .
C41 C42 C43 C38 1.2(14) . .
C48' C42 C43 C38 165.7(11) . .
C48 C42 C43 C38 -167.9(10) . .
C41 C40 C44 C45 0.8(11) . .
C39 C40 C44 C45 178.8(7) . .
C41 C40 C44 C46 -120.1(8) . .
C39 C40 C44 C46 57.9(9) . .
C41 C40 C44 C47 117.6(8) . .
C39 C40 C44 C47 -64.4(9) . .
C41 C42 C48 C50 17(2) . .
C43 C42 C48 C50 -174.6(13) . .
C48' C42 C48 C50 -68(3) . .
C41 C42 C48 C51 -101.3(16) . .
C43 C42 C48 C51 67.1(17) . .
C48' C42 C48 C51 174(4) . .
C41 C42 C48 C49 138.9(13) . .
C43 C42 C48 C49 -52.7(16) . .
C48' C42 C48 C49 54(2) . .
C41 C42 C48' C51' 53.6(18) . .
C43 C42 C48' C51' -110.7(16) . .
C48 C42 C48' C51' 162(4) . .
C41 C42 C48' C49' -171.7(13) . .
C43 C42 C48' C49' 24(2) . .
C48 C42 C48' C49' -63(3) . .
C41 C42 C48' C50' -61.9(16) . .
C43 C42 C48' C50' 133.8(14) . .
C48 C42 C48' C50' 47(2) . .
C52' O4 C52 C53 -73(2) . .
Zn1 O4 C52 C53 -179.3(7) . .
Nd1 O4 C52 C53 4.3(17) . .
C52 O4 C52' C53 74(2) . .
Zn1 O4 C52' C53 158.9(7) . .
Nd1 O4 C52' C53 -51.7(14) . .
O4 C52 C53 C54' -174.1(11) . .
O4 C52 C53 C54 -130.3(11) . .
O4 C52 C53 C58 48.8(17) . .
O4 C52 C53 C58' -55.6(14) . .
O4 C52 C53 C52' 71.1(19) . .
O4 C52' C53 C54' -151.7(11) . .
O4 C52' C53 C54 -103.6(14) . .
O4 C52' C53 C58 85.5(13) . .
O4 C52' C53 C58' -14.1(17) . .
O4 C52' C53 C52 -76(2) . .
C54' C53 C54 C55 -81.8(18) . .
C58 C53 C54 C55 1.0(15) . .
C58' C53 C54 C55 78.0(13) . .
C52 C53 C54 C55 -179.8(11) . .
C52' C53 C54 C55 -169.1(12) . .
C54 C53 C54' C55' 35.1(17) . .
C58 C53 C54' C55' -79.7(16) . .
C58' C53 C54' C55' 15.4(15) . .
C52 C53 C54' C55' 135.2(13) . .
C52' C53 C54' C55' 158.2(12) . .
C53 C54 C55 C56 2(2) . .
C53 C54' C55' C56' 4(2) . .
C54 C55 C56 C57 -4(3) . .
C54' C55' C56' C57' -16(3) . .
C55 C56 C57 C58 2(3) . .
C55' C56' C57' C58' 6(3) . .
C55' C56' C57' C57' -134(2) . 5_667
C56 C57 C58 C53 0(3) . .
C54' C53 C58 C57 40(2) . .
C54 C53 C58 C57 -2(3) . .
C58' C53 C58 C57 -68(2) . .
C52 C53 C58 C57 178.8(17) . .
C52' C53 C58 C57 170.4(19) . .
C56' C57' C58' C53 15(3) . .
C57' C57' C58' C53 134(2) 5_667 .
C54' C53 C58' C57' -24(2) . .
C54 C53 C58' C57' -38(2) . .
C58 C53 C58' C57' 84(2) . .
C52 C53 C58' C57' -146.6(19) . .
C52' C53 C58' C57' -166.8(17) . .
C62 O5 C59 C60 4(4) . .
C62' O5' C59' C60' -3(4) . .
O5 C59 C60 C61 -5(4) . .
O5' C59' C60' C61' 11(4) . .
C59 C60 C61 C62 4(5) . .
C59' C60' C61' C62' -13(5) . .
C59 O5 C62 C61 -2(4) . .
C60 C61 C62 O5 -1(5) . .
C60' C61' C62' O5' 10(4) . .
C59' O5' C62' C61' -4(4) . .
C68 C63 C64 C65 -20(41) 2_656 .
C63 C64 C65 C65 -29(24) . 2_656
C63 C64 C65 C66 -6(17) . .
C65 C65 C66 C64 -23(8) 2_656 2_656
C64 C65 C66 C64 -178.7(16) . 2_656
C65 C65 C66 C67 180.00(2) 2_656 .
C64 C65 C66 C67 24(9) . .
C64 C65 C66 C65 -156(9) . 2_656
C64 C66 C67 C68 -7(5) 2_656 .
C65 C66 C67 C68 152(8) . .
C65 C66 C67 C68 -28(8) 2_656 .
C64 C66 C67 C68 173(5) 2_656 2_656
C65 C66 C67 C68 -28(8) . 2_656
C65 C66 C67 C68 152(8) 2_656 2_656
C64 C66 C67 C63 -8(5) 2_656 2_656
C65 C66 C67 C63 152(7) . 2_656
C65 C66 C67 C63 -28(7) 2_656 2_656
C68 C67 C68 C63 179(10) 2_656 2_656
C66 C67 C68 C63 -1(10) . 2_656
C69 C70 C71 C72 153(12) . .
C69' C70' C71' C72' -91(18) . .
C70 C71 C72 C73 17(7) . .
C70' C71' C72' C73' -27(17) . .
C71 C72 C73 C74 1(6) . .
C71' C72' C73' C74' 2(15) . .
